data_1567264
loop_
_publ_author_name
'Popov, D. Yu.'
'Kavun, V. Ya.'
'Gerasimenko, A. V.'
'Sergienko, V. I.'
'Antokhina, T. F.'

_publ_section_title
;
 Crystal Structures of LiCsTiF6 and Cs2TiF6 and Internal Mobility of
 Complex Anions
;
_journal_issue 1
_journal_name_full 'Russian Journal of Coordination Chemistry'
_journal_page_first 19
_journal_page_last 24
_journal_paper_doi 10.1023/A:1013707619394
_journal_volume 28
_journal_year 2002
_chemical_formula_moiety 'Cs F6 Li Ti'
_chemical_formula_sum 'Cs F6 Li Ti'
_chemical_formula_weight 301.70
_chemical_name_systematic
;
Caesium lithium hexafluorotitanate
;
_space_group_crystal_system orthorhombic
_space_group_IT_number 60
_space_group_name_Hall '-P 2n 2ab'
_space_group_name_H-M_alt 'P b c n'
_symmetry_Int_Tables_number 60
_symmetry_space_group_name_H-M 'P b c n'
_audit_creation_method 'manually at INEOS RAS'
_cell_angle_alpha 90
_cell_angle_beta 90
_cell_angle_gamma 90
_cell_formula_units_Z 8
_cell_length_a 9.251(1)
_cell_length_b 11.920(1)
_cell_length_c 10.271(1)
_cell_volume 1132.60(19)
_diffrn_ambient_temperature 295
_diffrn_radiation_probe x-ray
_diffrn_radiation_type MoK\a
_exptl_crystal_density_diffrn 3.54
_exptl_crystal_description prism
_exptl_crystal_F_000 1072
_refine_ls_R_factor_gt 0.038
_refine_ls_wR_factor_ref 0.046
_cod_data_source_file R33-34old.cif
_cod_data_source_block compound_R33old
_cod_original_cell_volume 1132.6(5)
_cod_database_code 1567264

loop_
_symmetry_equiv_pos_site_id
_symmetry_equiv_pos_as_xyz
1 x,y,z
2 1/2-x,1/2-y,1/2+z
3 -x,y,1/2-z
4 1/2+x,1/2-y,-z
5 -x,-y,-z
6 -1/2+x,-1/2+y,-1/2-z
7 x,-y,-1/2+z
8 -1/2-x,-1/2+y,z

loop_
_atom_site_label
_atom_site_type_symbol
_atom_site_fract_x
_atom_site_fract_y
_atom_site_fract_z
_atom_site_U_iso_or_equiv
Ti Ti 0.2231(1) -0.3912(1) 0.4284(1) 0.0134(2)
Li Li -0.1775(10) 0.3858(8) 0.9239(9) 0.024(2)
Cs(1) Cs 0 0.87638(5) 0.25 0.0295(2)
Cs(2) Cs 0.5 0.80527(4) 0.25 0.0211(2)
F(1) F 0.2166(4) 0.3390(3) 0.7566(2) 0.025(1)
F(2) F 0.4196(4) 0.4012(3) 0.9176(3) 0.031(1)
F(3) F 0.2420(4) 0.2473(3) 0.9980(3) 0.030(1)
F(4) F 0.0225(3) 0.3703(4) 0.9345(4) 0.030(1)
F(5) F 0.2246(4) 0.4524(3) 0.0960(3) 0.027(1)
F(6) F 0.2036(4) 0.5383(3) 0.8780(4) 0.030(1)
